data_1531654
loop_
_publ_author_name
'Khranenko, S.P.'
'Baidina, I.A.'
'Gromilov, S.A.'
'Belyaev, A.V.'

_publ_section_title
;
 Synthesis and crystal structure investigation of
 trinitrotriamminerhodium(III) (Rh (N O2)3 (N H3)3)
;
_journal_name_full 'Zhurnal Strukturnoi Khimii (Issue-No. from 1981)'
_journal_page_first 151
_journal_page_last 155
_journal_volume 43
_journal_year 2002
_chemical_formula_sum 'H9 N6 O6 Rh'
_chemical_name_systematic '(Rh (N O2)3 (N H3)3)'
_space_group_IT_number 11
_symmetry_space_group_name_Hall '-P 2yb'
_symmetry_space_group_name_H-M 'P 1 21/m 1'
_cell_angle_alpha 90
_cell_angle_beta 93.27
_cell_angle_gamma 90
_cell_formula_units_Z 8
_cell_length_a 7.176
_cell_length_b 10.407
_cell_length_c 10.989
_cell_volume 819.329
_citation_journal_id_ASTM ZSTKAI
_cod_data_source_file Khranenko_ZSTKAI_2002_1774.cif
_cod_data_source_block H9N6O6Rh1
_cod_original_cell_volume 819.3293
_cod_original_formula_sum 'H9 N6 O6 Rh1'
_cod_database_code 1531654

loop_
_symmetry_equiv_pos_as_xyz
x,y,z
-x,y+1/2,-z
-x,-y,-z
x,-y-1/2,z

loop_
_atom_site_label
_atom_site_type_symbol
_atom_site_fract_x
_atom_site_fract_y
_atom_site_fract_z
_atom_site_occupancy
_atom_site_U_iso_or_equiv
O8 O-2 0.4961 0.7229 0.8729 1 0.0
O5 O-2 0.2174 -0.0691 0.7342 1 0.0
N4 N-3 -0.0426 0.0539 0.4423 1 0.0
O7 O-2 0.3807 0.5778 0.7539 1 0.0
O2 O-2 0.2635 0.3024 0.6251 1 0.0
N7 N-3 0.5267 0.505 0.0698 1 0.0
N8 N-3 0.1463 0.4728 0.1493 1 0.0
O4 O-2 0.5782 -0.03 0.6192 1 0.0
O12 O-2 -0.0366 0.5813 0.8184 1 0.0
N6 N+3 0.1703 0.2023 0.6208 1 0.0
Rh1 Rh+3 0.2338 0.0584 0.5049 1 0.0
O1 O-2 0.0321 0.1929 0.6828 1 0.0
N12 N+3 0.0037 0.5949 -0.074 1 0.0
O10 O-2 0.3959 0.7382 0.1704 1 0.0
O9 O-2 0.1834 0.8152 0.0504 1 0.0
N11 N+3 0.2822 0.7237 0.0844 1 0.0
N3 N+3 0.5063 0.0622 0.5639 1 0.0
N9 N-3 0.2434 0.378 -0.0954 1 0.0
O11 O-2 0.8819 0.6252 -0.0042 1 0.0
O6 O-2 0.0691 0.8336 0.5904 1 0.0
N5 N+3 0.17 -0.0767 0.6267 1 0.0
N2 N-3 0.2917 0.1981 0.3781 1 0.0
Rh2 Rh+3 0.2629 0.5515 -0.0034 1 0.0
N1 N-3 0.2932 -0.0832 0.3802 1 0.0
N10 N+3 0.3909 0.6283 0.8554 1 0.0
O3 O-2 0.6066 0.1556 0.542 1 0.0
